data_4125733
loop_
_publ_author_name
'Gonz\'alez-Fern\'andez, Elisa'
'Nicholls, Leo D. M.'
'Schaaf, Lukas D.'
'Far\`es, Christophe'
'Lehmann, Christian W.'
'Alcarazo, Manuel'

_publ_section_title
;
 Enantioselective Synthesis of [6]Carbohelicenes.
;
_journal_issue 4
_journal_name_full 'Journal of the American Chemical Society'
_journal_page_first 1428
_journal_page_last 1431
_journal_paper_doi 10.1021/jacs.6b12443
_journal_volume 139
_journal_year 2017
_chemical_absolute_configuration rmad
_chemical_compound_source dichloromethane,pentane
_chemical_formula_moiety 'C68 H60 Au Cl N2 O4 P, F6 Sb, 1.5(C H2 Cl2)'
_chemical_formula_sum 'C69.5 H63 Au Cl4 F6 N2 O4 P Sb'
_chemical_formula_weight 1595.70
_space_group_crystal_system orthorhombic
_space_group_IT_number 19
_space_group_name_Hall 'P 2ac 2ab'
_space_group_name_H-M_alt 'P 21 21 21'
_symmetry_cell_setting orthorhombic
_symmetry_Int_Tables_number 19
_symmetry_space_group_name_Hall 'P 2ac 2ab'
_symmetry_space_group_name_H-M 'P 21 21 21'
_atom_sites_solution_hydrogens geom
_atom_sites_solution_primary direct
_atom_sites_solution_secondary difmap
_audit_block_code GON-GC-351-02
_audit_creation_date 2014-12-17
_audit_creation_method
;
Olex2 1.2
(compiled 2014.11.28 svn.r3106 for OlexSys, GUI svn.r4959)
;
_cell_angle_alpha 90
_cell_angle_beta 90
_cell_angle_gamma 90
_cell_formula_units_Z 4
_cell_length_a 10.750(4)
_cell_length_b 24.403(14)
_cell_length_c 25.635(6)
_cell_measurement_reflns_used 133626
_cell_measurement_temperature 100
_cell_measurement_theta_max 31.9999
_cell_measurement_theta_min 2.6043
_cell_volume 6725(5)
_computing_cell_refinement 'REVALCCD V. 1.6, 2008'
_computing_data_collection 'DATCOL (Bruker AXS, 2006)'
_computing_data_reduction 'REVALCCD V. 1.6, 2008'
_computing_molecular_graphics 'DIAMOND (Crystal Impact GbR, 1997-2013)'
_computing_publication_material 'Olex2 (Dolomanov et al., 2009)'
_computing_structure_refinement 'SHELXL (Sheldrick, 2013)'
_computing_structure_solution 'SHELXS (Sheldrick, 2013)'
_diffrn_ambient_temperature 100
_diffrn_detector_area_resol_mean 18.02
_diffrn_measured_fraction_theta_full 0.998
_diffrn_measured_fraction_theta_max 0.997
_diffrn_measurement_device_type 'Bruker AXS Enraf-Nonius KappaCCD'
_diffrn_measurement_method 'CCD \f- and \w-scans'
_diffrn_radiation_monochromator 'Incoatec Helios focusing multilayer optics'
_diffrn_radiation_type MoK\a
_diffrn_radiation_wavelength 0.71073
_diffrn_reflns_av_R_equivalents 0.1238
_diffrn_reflns_av_unetI/netI 0.0902
_diffrn_reflns_Laue_measured_fraction_full 0.998
_diffrn_reflns_Laue_measured_fraction_max 0.997
_diffrn_reflns_limit_h_max 16
_diffrn_reflns_limit_h_min -16
_diffrn_reflns_limit_k_max 36
_diffrn_reflns_limit_k_min -36
_diffrn_reflns_limit_l_max 37
_diffrn_reflns_limit_l_min -38
_diffrn_reflns_number 112554
_diffrn_reflns_point_group_measured_fraction_full 0.999
_diffrn_reflns_point_group_measured_fraction_max 0.997
_diffrn_reflns_theta_full 26.000
_diffrn_reflns_theta_max 32.104
_diffrn_reflns_theta_min 2.610
_diffrn_source '0.2 x 2mm^2^ focus rotating anode'
_diffrn_standards_number 0
_exptl_absorpt_coefficient_mu 2.829
_exptl_absorpt_correction_T_max 0.94783
_exptl_absorpt_correction_T_min 0.77513
_exptl_absorpt_correction_type gaussian
_exptl_absorpt_process_details 'SADABS (Bruker AXS, 2012)'
_exptl_crystal_colour colourless
_exptl_crystal_density_diffrn 1.576
_exptl_crystal_description plate
_exptl_crystal_F_000 3172
_exptl_crystal_size_max 0.12
_exptl_crystal_size_mid 0.04
_exptl_crystal_size_min 0.02
_refine_diff_density_max 2.272
_refine_diff_density_min -2.379
_refine_diff_density_rms 0.196
_refine_ls_abs_structure_details
;
 Flack x determined using 6240 quotients [(I+)-(I-)]/[(I+)+(I-)]
 (Parsons, Flack and Wagner, Acta Cryst. B69 (2013) 249-259).
;
_refine_ls_abs_structure_Flack -0.020(5)
_refine_ls_extinction_method none
_refine_ls_goodness_of_fit_ref 1.054
_refine_ls_hydrogen_treatment constr
_refine_ls_matrix_type full
_refine_ls_number_parameters 816
_refine_ls_number_reflns 23459
_refine_ls_number_restraints 0
_refine_ls_restrained_S_all 1.054
_refine_ls_R_factor_all 0.1087
_refine_ls_R_factor_gt 0.0681
_refine_ls_shift/su_max 0.002
_refine_ls_shift/su_mean 0.000
_refine_ls_structure_factor_coef Fsqd
_refine_ls_weighting_details 'w=1/[\s^2^(Fo^2^)+(0.0847P)^2^+24.8537P] where P=(Fo^2^+2Fc^2^)/3'
_refine_ls_weighting_scheme calc
_refine_ls_wR_factor_gt 0.1573
_refine_ls_wR_factor_ref 0.1859
_reflns_Friedel_coverage 0.842
_reflns_Friedel_fraction_full 0.999
_reflns_Friedel_fraction_max 0.996
_reflns_number_gt 16974
_reflns_number_total 23459
_reflns_threshold_expression 'I > 2\s(I)'
_cod_data_source_file ja6b12443_si_002.cif
_cod_data_source_block 9178sadabs
_cod_depositor_comments
;
The following automatic conversions were performed:

'_symmetry_cell_setting' value 'ORTHORHOMBIC' changed to
'orthorhombic' according to
/home/data/users/saulius/crontab/automatic-downloads/current/ACS/lib/dictionaries/cif_core.dic
dictionary named 'cif_core.dic' version 2.4.2 from 2011-04-26.

Automatic conversion script
Id: cif_fix_values 4973 2017-02-22 13:04:09Z antanas 
;
_cod_original_sg_symbol_Hall 'p 2ac 2ab'
_cod_original_formula_sum 'C69.50 H63 Au Cl4 F6 N2 O4 P Sb'
_cod_database_code 4125733
_shelx_space_group_comment
;
The symmetry employed for this shelxl refinement is uniquely defined
by the following loop, which should always be used as a source of
symmetry information in preference to the above space-group names.
They are only intended as comments.
;
_olex2_refinement_description
;
1. Fixed Uiso
 At 1.2 times of:
  All C(H) groups, All C(H,H) groups
 At 1.5 times of:
  All C(H,H,H) groups
2. Others
 Fixed Sof: F1A(0.5) F1B(0.5) F4A(0.5) F4B(0.5) F5A(0.5) F5B(0.5) Cl4(0.5)
 Cl5(0.5) C99(0.5) H99A(0.5) H99B(0.5)
3.a Ternary CH refined with riding coordinates:
 C64(H64), C65(H65)
3.b Secondary CH2 refined with riding coordinates:
 C98(H98A,H98B), C99(H99A,H99B)
3.c Aromatic/amide H refined with riding coordinates:
 C2(H2), C3(H3), C6(H6), C8(H8), C15(H15), C17(H17), C24(H24), C25(H25),
 C27(H27), C28(H28), C29(H29), C30(H30), C32(H32), C34(H34), C36(H36), C37(H37),
  C38(H38), C39(H39), C41(H41), C42(H42), C45(H45), C46(H46), C48(H48),
 C49(H49), C50(H50), C51(H51), C53(H53), C55(H55), C56(H56), C58(H58), C59(H59),
  C60(H60), C61(H61), C63(H63)
3.d Idealised Me refined as rotating group:
 C10(H10A,H10B,H10C), C11(H11A,H11B,H11C), C12(H12A,H12B,H12C), C19(H19A,H19B,
 H19C), C20(H20A,H20B,H20C), C21(H21A,H21B,H21C), C67(H67A,H67B,H67C), C68(H68A,
 H68B,H68C)
;
_olex2_submission_special_instructions 'No special instructions were received'
_shelxl_version_number 2014-3

loop_
_space_group_symop_operation_xyz
'x, y, z'
'-x+1/2, -y, z+1/2'
'x+1/2, -y+1/2, -z'
'-x, y+1/2, -z+1/2'

loop_
_atom_site_label
_atom_site_type_symbol
_atom_site_fract_x
_atom_site_fract_y
_atom_site_fract_z
_atom_site_U_iso_or_equiv
_atom_site_adp_type
_atom_site_occupancy
_atom_site_site_symmetry_order
_atom_site_calc_flag
_atom_site_refinement_flags_posn
_atom_site_refinement_flags_occupancy
_atom_site_disorder_assembly
_atom_site_disorder_group
Au1 Au -0.16489(3) 0.55727(2) 0.57460(2) 0.02493(9) Uani 1 1 d . . . .
Cl1 Cl -0.2755(3) 0.63632(11) 0.58137(13) 0.0385(6) Uani 1 1 d . . . .
P1 P -0.0605(2) 0.48053(11) 0.56499(9) 0.0234(5) Uani 1 1 d . . . .
O1 O -0.0076(7) 0.4534(3) 0.6163(3) 0.0279(15) Uani 1 1 d . . . .
O2 O 0.0490(7) 0.4789(3) 0.5234(3) 0.0261(14) Uani 1 1 d . . . .
O3 O 0.2303(7) 0.5534(4) 0.6578(3) 0.0304(15) Uani 1 1 d . . . .
O4 O 0.3384(7) 0.5258(3) 0.5862(3) 0.0311(15) Uani 1 1 d . . . .
N1 N -0.2088(9) 0.4307(4) 0.4898(4) 0.033(2) Uani 1 1 d . . . .
N2 N -0.1798(9) 0.3741(4) 0.5544(4) 0.034(2) Uani 1 1 d . . . .
C1 C -0.1529(10) 0.4252(4) 0.5369(4) 0.0273(19) Uani 1 1 d . . . .
C2 C -0.2699(13) 0.3831(6) 0.4778(5) 0.042(3) Uani 1 1 d . . . .
H2 H -0.3149 0.3760 0.4476 0.051 Uiso 1 1 calc R . . .
C3 C -0.2524(13) 0.3481(6) 0.5184(5) 0.043(3) Uani 1 1 d . . . .
H3 H -0.2842 0.3128 0.5211 0.051 Uiso 1 1 calc R . . .
C4 C -0.2197(11) 0.4795(5) 0.4579(4) 0.032(2) Uani 1 1 d . . . .
C5 C -0.3193(11) 0.5129(5) 0.4682(5) 0.035(2) Uani 1 1 d . . . .
C6 C -0.3377(12) 0.5579(6) 0.4336(5) 0.043(3) Uani 1 1 d . . . .
H6 H -0.4025 0.5823 0.4398 0.051 Uiso 1 1 calc R . . .
C7 C -0.2611(14) 0.5659(6) 0.3910(5) 0.047(3) Uani 1 1 d . . . .
C8 C -0.1640(15) 0.5295(5) 0.3816(5) 0.043(3) Uani 1 1 d . . . .
H8 H -0.1126 0.5349 0.3529 0.052 Uiso 1 1 calc R . . .
C9 C -0.1427(10) 0.4855(5) 0.4142(4) 0.035(2) Uani 1 1 d . . . .
C10 C -0.4083(11) 0.5022(6) 0.5121(5) 0.043(3) Uani 1 1 d . . . .
H10A H -0.4612 0.4719 0.5031 0.065 Uiso 1 1 calc GR . . .
H10B H -0.4582 0.5342 0.5180 0.065 Uiso 1 1 calc GR . . .
H10C H -0.3626 0.4936 0.5432 0.065 Uiso 1 1 calc GR . . .
C11 C -0.2871(18) 0.6126(7) 0.3538(7) 0.064(5) Uani 1 1 d . . . .
H11A H -0.3687 0.6084 0.3392 0.096 Uiso 1 1 calc GR . . .
H11B H -0.2264 0.6124 0.3263 0.096 Uiso 1 1 calc GR . . .
H11C H -0.2825 0.6468 0.3723 0.096 Uiso 1 1 calc GR . . .
C12 C -0.0373(12) 0.4454(7) 0.4029(5) 0.045(3) Uani 1 1 d . . . .
H12A H -0.0044 0.4317 0.4352 0.067 Uiso 1 1 calc GR . . .
H12B H 0.0273 0.4639 0.3840 0.067 Uiso 1 1 calc GR . . .
H12C H -0.0684 0.4155 0.3825 0.067 Uiso 1 1 calc GR . . .
C13 C -0.1467(13) 0.3501(5) 0.6042(4) 0.036(3) Uani 1 1 d . . . .
C14 C -0.2243(14) 0.3594(6) 0.6454(5) 0.045(3) Uani 1 1 d . . . .
C15 C -0.1901(15) 0.3345(6) 0.6928(6) 0.050(3) Uani 1 1 d . . . .
H15 H -0.2398 0.3399 0.7221 0.060 Uiso 1 1 calc R . . .
C16 C -0.0843(18) 0.3021(6) 0.6973(6) 0.054(4) Uani 1 1 d . . . .
C17 C -0.0164(15) 0.2904(6) 0.6531(6) 0.051(3) Uani 1 1 d . . . .
H17 H 0.0489 0.2655 0.6555 0.061 Uiso 1 1 calc R . . .
C18 C -0.0416(15) 0.3145(5) 0.6050(5) 0.044(3) Uani 1 1 d . . . .
C19 C -0.3372(14) 0.3948(6) 0.6406(5) 0.046(3) Uani 1 1 d . . . .
H19A H -0.3124 0.4325 0.6381 0.068 Uiso 1 1 calc GR . . .
H19B H -0.3891 0.3899 0.6707 0.068 Uiso 1 1 calc GR . . .
H19C H -0.3827 0.3847 0.6098 0.068 Uiso 1 1 calc GR . . .
C20 C -0.042(2) 0.2782(9) 0.7491(7) 0.077(6) Uani 1 1 d . . . .
H20A H -0.0079 0.2423 0.7436 0.115 Uiso 1 1 calc GR . . .
H20B H -0.1111 0.2759 0.7725 0.115 Uiso 1 1 calc GR . . .
H20C H 0.0212 0.3014 0.7640 0.115 Uiso 1 1 calc GR . . .
C21 C 0.0345(14) 0.3036(6) 0.5572(6) 0.049(3) Uani 1 1 d . . . .
H21A H 0.1206 0.3004 0.5667 0.073 Uiso 1 1 calc GR . . .
H21B H 0.0244 0.3333 0.5330 0.073 Uiso 1 1 calc GR . . .
H21C H 0.0072 0.2701 0.5412 0.073 Uiso 1 1 calc GR . . .
C22 C 0.1725(10) 0.5058(4) 0.5254(4) 0.0249(18) Uani 1 1 d . . . .
C23 C 0.2515(10) 0.4698(5) 0.4893(4) 0.029(2) Uani 1 1 d . . . .
C24 C 0.2550(12) 0.4119(5) 0.5001(4) 0.036(3) Uani 1 1 d . . . .
H24 H 0.2102 0.3981 0.5282 0.043 Uiso 1 1 calc R . . .
C25 C 0.3222(14) 0.3773(5) 0.4701(4) 0.039(3) Uani 1 1 d . . . .
H25 H 0.3246 0.3402 0.4783 0.046 Uiso 1 1 calc R . . .
C26 C 0.3897(11) 0.3971(5) 0.4260(5) 0.035(2) Uani 1 1 d . . . .
C27 C 0.4643(13) 0.3615(6) 0.3947(5) 0.046(3) Uani 1 1 d . . . .
H27 H 0.4667 0.3241 0.4017 0.055 Uiso 1 1 calc R . . .
C28 C 0.5324(13) 0.3828(7) 0.3543(5) 0.049(4) Uani 1 1 d . . . .
H28 H 0.5805 0.3597 0.3337 0.058 Uiso 1 1 calc R . . .
C29 C 0.5303(12) 0.4406(7) 0.3433(5) 0.045(3) Uani 1 1 d . . . .
H29 H 0.5778 0.4548 0.3162 0.054 Uiso 1 1 calc R . . .
C30 C 0.4588(11) 0.4741(5) 0.3727(5) 0.035(2) Uani 1 1 d . . . .
H30 H 0.4567 0.5113 0.3652 0.042 Uiso 1 1 calc R . . .
C31 C 0.3874(9) 0.4538(4) 0.4146(4) 0.028(2) Uani 1 1 d . . . .
C32 C 0.3135(9) 0.4893(5) 0.4466(4) 0.029(2) Uani 1 1 d . . . .
H32 H 0.3076 0.5263 0.4382 0.034 Uiso 1 1 calc R . . .
C33 C 0.1607(10) 0.5655(4) 0.5074(4) 0.0261(18) Uani 1 1 d . . . .
C34 C 0.0483(9) 0.5862(4) 0.4894(4) 0.0233(18) Uani 1 1 d . . . .
H34 H -0.0208 0.5633 0.4875 0.028 Uiso 1 1 calc R . . .
C35 C 0.0375(10) 0.6421(4) 0.4738(4) 0.0258(19) Uani 1 1 d . . . .
C36 C -0.0794(11) 0.6630(5) 0.4584(4) 0.030(2) Uani 1 1 d . . . .
H36 H -0.1490 0.6404 0.4586 0.037 Uiso 1 1 calc R . . .
C37 C -0.0901(11) 0.7176(5) 0.4429(5) 0.034(2) Uani 1 1 d . . . .
H37 H -0.1671 0.7316 0.4331 0.041 Uiso 1 1 calc R . . .
C38 C 0.0176(12) 0.7522(5) 0.4423(5) 0.038(3) Uani 1 1 d . . . .
H38 H 0.0114 0.7884 0.4312 0.045 Uiso 1 1 calc R . . .
C39 C 0.1306(11) 0.7313(5) 0.4582(5) 0.036(2) Uani 1 1 d . . . .
H39 H 0.2000 0.7540 0.4582 0.044 Uiso 1 1 calc R . . .
C40 C 0.1441(10) 0.6761(4) 0.4747(4) 0.030(2) Uani 1 1 d . . . .
C41 C 0.2568(11) 0.6537(5) 0.4917(4) 0.032(2) Uani 1 1 d . . . .
H41 H 0.3273 0.6758 0.4925 0.038 Uiso 1 1 calc R . . .
C42 C 0.2663(10) 0.6000(5) 0.5071(4) 0.030(2) Uani 1 1 d . . . .
H42 H 0.3430 0.5862 0.5175 0.036 Uiso 1 1 calc R . . .
C43 C 0.0562(9) 0.4888(4) 0.6560(4) 0.0249(19) Uani 1 1 d . . . .
C44 C 0.1301(9) 0.4498(5) 0.6903(4) 0.027(2) Uani 1 1 d . . . .
C45 C 0.1671(13) 0.3968(5) 0.6728(4) 0.034(2) Uani 1 1 d . . . .
H45 H 0.1409 0.3846 0.6402 0.040 Uiso 1 1 calc R . . .
C46 C 0.2404(12) 0.3638(5) 0.7028(5) 0.037(3) Uani 1 1 d . . . .
H46 H 0.2639 0.3294 0.6906 0.044 Uiso 1 1 calc R . . .
C47 C 0.2808(12) 0.3816(5) 0.7529(5) 0.037(3) Uani 1 1 d . . . .
C48 C 0.3579(13) 0.3483(6) 0.7854(5) 0.047(3) Uani 1 1 d . . . .
H48 H 0.3847 0.3145 0.7730 0.056 Uiso 1 1 calc R . . .
C49 C 0.3923(13) 0.3643(6) 0.8329(5) 0.047(3) Uani 1 1 d . . . .
H49 H 0.4387 0.3410 0.8541 0.056 Uiso 1 1 calc R . . .
C50 C 0.3574(12) 0.4177(6) 0.8513(5) 0.042(3) Uani 1 1 d . . . .
H50 H 0.3835 0.4294 0.8840 0.051 Uiso 1 1 calc R . . .
C51 C 0.2861(11) 0.4515(5) 0.8211(4) 0.036(3) Uani 1 1 d . . . .
H51 H 0.2647 0.4861 0.8333 0.043 Uiso 1 1 calc R . . .
C52 C 0.2446(10) 0.4341(5) 0.7713(4) 0.033(2) Uani 1 1 d . . . .
C53 C 0.1669(10) 0.4671(5) 0.7390(4) 0.0287(19) Uani 1 1 d . . . .
H53 H 0.1404 0.5010 0.7512 0.034 Uiso 1 1 calc R . . .
C54 C -0.0444(10) 0.5189(5) 0.6862(4) 0.027(2) Uani 1 1 d . . . .
C55 C -0.1390(9) 0.4869(5) 0.7089(4) 0.032(2) Uani 1 1 d . . . .
H55 H -0.1342 0.4489 0.7071 0.038 Uiso 1 1 calc R . . .
C56 C -0.2388(11) 0.5112(6) 0.7336(5) 0.040(3) Uani 1 1 d . . . .
H56 H -0.3019 0.4895 0.7474 0.048 Uiso 1 1 calc R . . .
C57 C -0.2457(10) 0.5676(5) 0.7380(4) 0.035(3) Uani 1 1 d . . . .
C58 C -0.3477(14) 0.5936(7) 0.7651(5) 0.049(3) Uani 1 1 d . . . .
H58 H -0.4104 0.5724 0.7799 0.059 Uiso 1 1 calc R . . .
C59 C -0.3519(15) 0.6487(8) 0.7688(6) 0.062(5) Uani 1 1 d . . . .
H59 H -0.4178 0.6652 0.7862 0.074 Uiso 1 1 calc R . . .
C60 C -0.2578(17) 0.6815(7) 0.7467(6) 0.057(4) Uani 1 1 d . . . .
H60 H -0.2622 0.7195 0.7492 0.068 Uiso 1 1 calc R . . .
C61 C -0.1593(16) 0.6571(5) 0.7213(5) 0.044(3) Uani 1 1 d . . . .
H61 H -0.0970 0.6789 0.7071 0.053 Uiso 1 1 calc R . . .
C62 C -0.1513(13) 0.6005(5) 0.7166(4) 0.037(3) Uani 1 1 d . . . .
C63 C -0.0488(11) 0.5745(5) 0.6912(4) 0.032(2) Uani 1 1 d . . . .
H63 H 0.0157 0.5957 0.6780 0.038 Uiso 1 1 calc R . . .
C64 C 0.1442(9) 0.5279(4) 0.6249(4) 0.0245(19) Uani 1 1 d . . . .
H64 H 0.0937 0.5562 0.6080 0.029 Uiso 1 1 calc R . . .
C65 C 0.2222(9) 0.4989(4) 0.5831(4) 0.0253(19) Uani 1 1 d . . . .
H65 H 0.2315 0.4599 0.5916 0.030 Uiso 1 1 calc R . . .
C66 C 0.3541(10) 0.5469(5) 0.6383(4) 0.033(2) Uani 1 1 d . . . .
C67 C 0.4245(12) 0.5053(6) 0.6717(5) 0.045(3) Uani 1 1 d . . . .
H67A H 0.3836 0.4704 0.6697 0.068 Uiso 1 1 calc GR . . .
H67B H 0.4259 0.5175 0.7073 0.068 Uiso 1 1 calc GR . . .
H67C H 0.5082 0.5018 0.6591 0.068 Uiso 1 1 calc GR . . .
C68 C 0.4137(13) 0.6018(6) 0.6355(5) 0.044(3) Uani 1 1 d . . . .
H68A H 0.4898 0.5993 0.6161 0.066 Uiso 1 1 calc GR . . .
H68B H 0.4314 0.6146 0.6702 0.066 Uiso 1 1 calc GR . . .
H68C H 0.3585 0.6271 0.6186 0.066 Uiso 1 1 calc GR . . .
Sb1 Sb 0.41477(9) 0.25695(4) 0.59673(4) 0.0461(2) Uani 1 1 d . . . .
F1A F 0.563(3) 0.2729(13) 0.5593(13) 0.087(9) Uiso 0.5 1 d . P A 1
F1B F 0.569(3) 0.2820(14) 0.5782(13) 0.093(10) Uiso 0.5 1 d . P A 2
F2 F 0.3456(14) 0.2517(4) 0.5297(4) 0.088(4) Uani 1 1 d . . . .
F3 F 0.4654(13) 0.1847(4) 0.5948(5) 0.088(4) Uani 1 1 d . . . .
F4A F 0.260(3) 0.2243(12) 0.6109(11) 0.092(8) Uiso 0.5 1 d . P A 1
F4B F 0.2668(16) 0.2424(7) 0.6310(7) 0.046(4) Uiso 0.5 1 d . P A 2
F5A F 0.454(3) 0.2585(11) 0.6671(10) 0.076(7) Uiso 0.5 1 d . P A 1
F5B F 0.497(2) 0.2706(11) 0.6623(10) 0.069(6) Uiso 0.5 1 d . P A 2
F6 F 0.3623(14) 0.3294(4) 0.5963(4) 0.083(4) Uani 1 1 d . . . .
Cl2 Cl 0.4272(6) 0.7157(2) 0.38066(19) 0.0811(16) Uani 1 1 d . . . .
Cl3 Cl 0.6155(4) 0.80247(19) 0.37910(16) 0.0582(10) Uani 1 1 d . . . .
C98 C 0.4862(13) 0.7737(6) 0.4105(6) 0.049(3) Uani 1 1 d . . . .
H98A H 0.5095 0.7645 0.4460 0.059 Uiso 1 1 calc R . . .
H98B H 0.4210 0.8011 0.4123 0.059 Uiso 1 1 calc R . . .
Cl4 Cl 0.1588(7) 0.2866(3) 0.2405(2) 0.0459(14) Uani 0.5 1 d . P . .
Cl5 Cl 0.2055(6) 0.3913(3) 0.2932(3) 0.0500(17) Uani 0.5 1 d . P . .
C99 C 0.205(2) 0.3195(11) 0.2987(10) 0.040(6) Uani 0.5 1 d . P . .
H99A H 0.1489 0.3089 0.3265 0.048 Uiso 0.5 1 calc R P . .
H99B H 0.2878 0.3072 0.3080 0.048 Uiso 0.5 1 calc R P . .

loop_
_atom_site_aniso_label
_atom_site_aniso_U_11
_atom_site_aniso_U_22
_atom_site_aniso_U_33
_atom_site_aniso_U_23
_atom_site_aniso_U_13
_atom_site_aniso_U_12
Au1 0.01979(13) 0.02744(16) 0.02757(15) 0.00116(16) 0.00015(14) 0.00254(15)
Cl1 0.0298(12) 0.0318(12) 0.0538(17) 0.0069(13) 0.0061(12) 0.0082(10)
P1 0.0202(10) 0.0274(12) 0.0226(12) -0.0015(9) -0.0006(8) 0.0018(9)
O1 0.025(3) 0.034(4) 0.025(3) 0.001(3) -0.002(3) 0.001(3)
O2 0.022(3) 0.031(4) 0.025(3) 0.001(3) 0.000(3) -0.001(3)
O3 0.027(3) 0.039(4) 0.026(3) -0.007(3) 0.000(3) -0.004(3)
O4 0.018(3) 0.048(4) 0.027(3) -0.004(3) 0.000(3) 0.000(3)
N1 0.029(4) 0.040(6) 0.030(4) 0.001(4) -0.008(3) -0.004(4)
N2 0.034(5) 0.030(4) 0.037(5) 0.001(4) -0.004(4) -0.005(4)
C1 0.030(5) 0.025(4) 0.027(4) -0.001(4) 0.002(4) -0.002(4)
C2 0.042(7) 0.046(7) 0.039(6) -0.005(5) -0.007(5) -0.022(6)
C3 0.044(7) 0.038(7) 0.045(7) -0.006(5) -0.008(6) -0.013(6)
C4 0.032(5) 0.036(6) 0.030(5) -0.002(4) -0.010(4) -0.001(5)
C5 0.026(5) 0.043(6) 0.036(5) -0.005(5) -0.007(4) -0.002(5)
C6 0.036(5) 0.043(6) 0.049(7) -0.005(6) -0.020(5) 0.005(6)
C7 0.050(7) 0.042(7) 0.048(7) 0.010(6) -0.020(6) -0.004(6)
C8 0.051(7) 0.043(7) 0.036(6) -0.001(5) -0.012(6) -0.011(7)
C9 0.032(6) 0.038(6) 0.033(6) -0.002(4) -0.004(4) -0.001(4)
C10 0.024(5) 0.061(8) 0.045(7) 0.000(6) -0.006(5) -0.001(5)
C11 0.073(11) 0.053(9) 0.067(10) 0.018(8) -0.027(9) 0.005(8)
C12 0.046(7) 0.057(8) 0.031(5) -0.002(6) 0.004(5) 0.006(7)
C13 0.047(7) 0.030(5) 0.032(5) -0.003(4) -0.006(5) -0.007(5)
C14 0.052(8) 0.041(7) 0.043(7) 0.004(6) -0.005(6) -0.017(6)
C15 0.060(9) 0.048(8) 0.041(7) 0.010(6) 0.008(6) -0.013(7)
C16 0.074(11) 0.046(8) 0.043(7) 0.008(6) -0.002(7) -0.010(8)
C17 0.050(8) 0.039(7) 0.062(9) 0.004(6) -0.017(7) -0.001(6)
C18 0.066(9) 0.028(6) 0.039(7) -0.004(5) -0.013(6) 0.000(6)
C19 0.040(6) 0.051(7) 0.046(7) 0.004(6) 0.008(6) -0.010(7)
C20 0.090(14) 0.074(12) 0.067(11) 0.039(10) -0.021(10) -0.024(11)
C21 0.054(8) 0.047(8) 0.045(7) 0.001(6) -0.002(6) 0.016(6)
C22 0.017(4) 0.032(5) 0.025(4) -0.003(4) 0.004(4) -0.002(4)
C23 0.024(5) 0.033(5) 0.029(5) -0.002(4) 0.001(4) 0.007(4)
C24 0.042(6) 0.035(6) 0.029(5) -0.001(5) 0.012(5) 0.009(5)
C25 0.057(8) 0.027(5) 0.033(5) 0.002(4) 0.007(5) 0.012(6)
C26 0.040(6) 0.033(5) 0.034(5) -0.003(5) -0.004(5) 0.010(4)
C27 0.050(8) 0.045(7) 0.042(7) -0.008(6) -0.004(6) 0.017(6)
C28 0.041(7) 0.073(10) 0.032(6) -0.015(6) -0.002(5) 0.018(7)
C29 0.039(6) 0.059(8) 0.038(6) -0.004(7) 0.010(5) 0.009(7)
C30 0.033(6) 0.039(6) 0.033(6) 0.001(5) 0.008(4) 0.001(5)
C31 0.024(4) 0.034(6) 0.025(5) -0.002(4) -0.001(3) 0.002(4)
C32 0.027(5) 0.031(5) 0.028(5) 0.002(4) 0.002(4) 0.003(4)
C33 0.022(4) 0.032(5) 0.024(4) 0.001(3) 0.005(4) 0.002(4)
C34 0.026(4) 0.024(4) 0.020(4) 0.001(3) 0.001(3) 0.000(4)
C35 0.031(5) 0.021(4) 0.026(5) 0.000(4) 0.004(4) 0.004(4)
C36 0.031(5) 0.038(6) 0.023(4) 0.001(4) 0.006(4) 0.003(5)
C37 0.031(5) 0.034(6) 0.037(6) 0.006(4) 0.000(4) 0.005(5)
C38 0.042(6) 0.031(6) 0.041(6) 0.004(5) 0.005(5) 0.010(5)
C39 0.031(5) 0.032(6) 0.046(7) 0.001(5) 0.008(5) -0.003(4)
C40 0.027(5) 0.029(5) 0.033(5) 0.000(4) 0.009(4) 0.002(4)
C41 0.029(5) 0.035(6) 0.032(5) -0.002(4) 0.005(4) -0.008(4)
C42 0.021(4) 0.034(5) 0.036(5) 0.000(4) 0.001(4) -0.002(4)
C43 0.023(4) 0.033(5) 0.019(4) -0.003(4) 0.000(3) 0.000(4)
C44 0.026(4) 0.032(5) 0.022(4) 0.006(4) -0.002(3) 0.004(4)
C45 0.037(5) 0.033(5) 0.031(5) 0.000(4) -0.005(5) 0.002(5)
C46 0.039(6) 0.033(6) 0.038(6) -0.006(5) -0.009(5) 0.007(5)
C47 0.043(6) 0.034(6) 0.032(5) -0.003(5) -0.007(5) 0.013(5)
C48 0.047(8) 0.044(7) 0.050(7) 0.001(6) -0.018(6) 0.017(6)
C49 0.045(7) 0.059(9) 0.036(6) 0.007(6) -0.013(5) 0.008(6)
C50 0.043(7) 0.055(8) 0.029(5) -0.003(5) -0.013(5) 0.003(6)
C51 0.036(5) 0.043(7) 0.029(5) -0.005(5) -0.006(4) 0.003(5)
C52 0.028(5) 0.040(6) 0.030(5) -0.002(4) -0.002(4) -0.001(4)
C53 0.022(4) 0.037(5) 0.028(4) 0.000(4) 0.005(4) 0.000(5)
C54 0.026(5) 0.035(5) 0.018(4) 0.005(4) -0.001(3) 0.005(4)
C55 0.023(5) 0.044(6) 0.028(5) -0.004(4) 0.000(4) -0.001(4)
C56 0.028(5) 0.059(8) 0.033(6) -0.004(5) 0.001(4) 0.001(5)
C57 0.027(5) 0.055(8) 0.021(4) -0.001(5) -0.002(4) 0.010(5)
C58 0.040(7) 0.069(9) 0.039(6) -0.011(6) 0.007(6) 0.014(7)
C59 0.051(9) 0.096(13) 0.038(7) -0.015(8) -0.003(6) 0.041(9)
C60 0.068(10) 0.060(9) 0.042(7) -0.012(7) -0.003(7) 0.024(8)
C61 0.058(8) 0.038(6) 0.038(6) 0.002(5) -0.001(6) 0.010(7)
C62 0.047(7) 0.041(6) 0.023(5) -0.003(4) -0.005(5) 0.011(6)
C63 0.034(5) 0.038(6) 0.023(5) -0.002(4) -0.001(4) 0.009(5)
C64 0.019(5) 0.032(5) 0.023(4) -0.003(4) 0.002(3) 0.001(4)
C65 0.021(4) 0.030(5) 0.025(5) 0.005(4) -0.004(3) -0.001(3)
C66 0.025(5) 0.044(7) 0.029(5) -0.008(4) -0.002(4) -0.002(4)
C67 0.026(6) 0.072(10) 0.038(6) 0.001(6) -0.005(5) 0.010(6)
C68 0.035(6) 0.061(8) 0.036(6) -0.008(6) -0.001(5) -0.010(6)
Sb1 0.0485(5) 0.0426(5) 0.0472(5) 0.0008(4) 0.0074(4) -0.0049(4)
F2 0.135(10) 0.063(6) 0.067(6) -0.012(5) -0.027(7) -0.015(8)
F3 0.103(9) 0.044(5) 0.116(10) 0.005(6) 0.018(7) 0.010(6)
F6 0.153(12) 0.047(5) 0.048(5) 0.002(4) -0.005(6) 0.011(6)
Cl2 0.107(4) 0.073(3) 0.064(3) -0.018(2) 0.036(3) -0.029(3)
Cl3 0.0447(18) 0.076(3) 0.054(2) 0.0110(19) -0.0097(15) -0.0063(18)
C98 0.045(7) 0.052(8) 0.050(8) -0.006(6) 0.006(6) 0.010(6)
Cl4 0.049(3) 0.051(3) 0.039(3) 0.007(2) 0.004(3) 0.022(3)
Cl5 0.039(3) 0.044(3) 0.067(4) 0.016(3) -0.021(3) -0.004(3)
C99 0.037(12) 0.051(15) 0.033(11) 0.022(11) 0.006(9) 0.007(11)

loop_
_atom_type_symbol
_atom_type_description
_atom_type_scat_dispersion_real
_atom_type_scat_dispersion_imag
_atom_type_scat_source
C C 0.0033 0.0016 'International Tables Vol C Tables 4.2.6.8 and 6.1.1.4'
H H 0.0000 0.0000 'International Tables Vol C Tables 4.2.6.8 and 6.1.1.4'
Au Au -2.0133 8.8022 'International Tables Vol C Tables 4.2.6.8 and 6.1.1.4'
Cl Cl 0.1484 0.1585 'International Tables Vol C Tables 4.2.6.8 and 6.1.1.4'
F F 0.0171 0.0103 'International Tables Vol C Tables 4.2.6.8 and 6.1.1.4'
N N 0.0061 0.0033 'International Tables Vol C Tables 4.2.6.8 and 6.1.1.4'
O O 0.0106 0.0060 'International Tables Vol C Tables 4.2.6.8 and 6.1.1.4'
P P 0.1023 0.0942 'International Tables Vol C Tables 4.2.6.8 and 6.1.1.4'
Sb Sb -0.5866 1.5461 'International Tables Vol C Tables 4.2.6.8 and 6.1.1.4'

loop_
_exptl_crystal_face_index_h
_exptl_crystal_face_index_k
_exptl_crystal_face_index_l
_exptl_crystal_face_perp_dist
0.00 -1.00 0.00 0.0100
0.00 1.00 0.00 0.0100
0.00 0.00 1.00 0.0250
0.00 0.00 -1.00 0.0250
1.00 0.00 0.00 0.0600
-1.00 0.00 0.00 0.0600

loop_
_geom_angle_atom_site_label_1
_geom_angle_atom_site_label_2
_geom_angle_atom_site_label_3
_geom_angle
P1 Au1 Cl1 177.82(11)
O1 P1 Au1 116.6(3)
O1 P1 O2 106.3(4)
O1 P1 C1 102.4(5)
O2 P1 Au1 118.4(3)
O2 P1 C1 96.9(4)
C1 P1 Au1 113.4(4)
C43 O1 P1 119.2(6)
C22 O2 P1 129.0(6)
C64 O3 C66 110.8(7)
C65 O4 C66 108.8(8)
C1 N1 C2 109.2(10)
C1 N1 C4 128.4(9)
C2 N1 C4 122.1(10)
C1 N2 C3 109.0(10)
C1 N2 C13 127.6(10)
C3 N2 C13 123.3(10)
N1 C1 P1 121.3(8)
N1 C1 N2 106.9(9)
N2 C1 P1 131.8(8)
N1 C2 H2 126.4
C3 C2 N1 107.2(11)
C3 C2 H2 126.4
N2 C3 H3 126.1
C2 C3 N2 107.8(11)
C2 C3 H3 126.1
C5 C4 N1 116.3(11)
C5 C4 C9 123.6(11)
C9 C4 N1 119.3(11)
C4 C5 C6 116.5(11)
C4 C5 C10 122.6(12)
C6 C5 C10 120.8(11)
C5 C6 H6 119.4
C7 C6 C5 121.3(12)
C7 C6 H6 119.4
C6 C7 C8 119.6(12)
C6 C7 C11 119.7(14)
C8 C7 C11 120.7(15)
C7 C8 H8 119.5
C9 C8 C7 121.1(13)
C9 C8 H8 119.5
C4 C9 C12 121.7(11)
C8 C9 C4 117.9(12)
C8 C9 C12 120.5(12)
C5 C10 H10A 109.5
C5 C10 H10B 109.5
C5 C10 H10C 109.5
H10A C10 H10B 109.5
H10A C10 H10C 109.5
H10B C10 H10C 109.5
C7 C11 H11A 109.5
C7 C11 H11B 109.5
C7 C11 H11C 109.5
H11A C11 H11B 109.5
H11A C11 H11C 109.5
H11B C11 H11C 109.5
C9 C12 H12A 109.5
C9 C12 H12B 109.5
C9 C12 H12C 109.5
H12A C12 H12B 109.5
H12A C12 H12C 109.5
H12B C12 H12C 109.5
C14 C13 N2 117.7(12)
C14 C13 C18 125.0(12)
C18 C13 N2 117.0(11)
C13 C14 C15 115.9(14)
C13 C14 C19 121.8(12)
C15 C14 C19 122.2(14)
C14 C15 H15 119.0
C16 C15 C14 122.0(14)
C16 C15 H15 119.0
C15 C16 C20 122.4(16)
C17 C16 C15 118.9(14)
C17 C16 C20 118.6(17)
C16 C17 H17 118.7
C16 C17 C18 122.5(15)
C18 C17 H17 118.7
C13 C18 C21 121.9(12)
C17 C18 C13 115.1(14)
C17 C18 C21 123.0(14)
C14 C19 H19A 109.5
C14 C19 H19B 109.5
C14 C19 H19C 109.5
H19A C19 H19B 109.5
H19A C19 H19C 109.5
H19B C19 H19C 109.5
C16 C20 H20A 109.5
C16 C20 H20B 109.5
C16 C20 H20C 109.5
H20A C20 H20B 109.5
H20A C20 H20C 109.5
H20B C20 H20C 109.5
C18 C21 H21A 109.5
C18 C21 H21B 109.5
C18 C21 H21C 109.5
H21A C21 H21B 109.5
H21A C21 H21C 109.5
H21B C21 H21C 109.5
O2 C22 C23 102.8(8)
O2 C22 C33 109.7(8)
O2 C22 C65 106.7(7)
C23 C22 C33 114.2(8)
C23 C22 C65 108.4(8)
C33 C22 C65 114.2(8)
C24 C23 C22 117.5(10)
C32 C23 C22 123.6(10)
C32 C23 C24 118.8(10)
C23 C24 H24 119.4
C25 C24 C23 121.3(11)
C25 C24 H24 119.4
C24 C25 H25 119.7
C24 C25 C26 120.6(11)
C26 C25 H25 119.7
C25 C26 C27 121.6(11)
C31 C26 C25 119.1(10)
C31 C26 C27 119.2(12)
C26 C27 H27 120.2
C28 C27 C26 119.5(13)
C28 C27 H27 120.2
C27 C28 H28 119.6
C27 C28 C29 120.7(12)
C29 C28 H28 119.6
C28 C29 H29 120.2
C30 C29 C28 119.6(12)
C30 C29 H29 120.2
C29 C30 H30 119.3
C29 C30 C31 121.4(12)
C31 C30 H30 119.3
C26 C31 C32 118.8(10)
C30 C31 C26 119.5(10)
C30 C31 C32 121.7(10)
C23 C32 C31 121.2(10)
C23 C32 H32 119.4
C31 C32 H32 119.4
C34 C33 C22 121.1(9)
C34 C33 C42 118.8(9)
C42 C33 C22 120.1(9)
C33 C34 H34 119.7
C33 C34 C35 120.7(9)
C35 C34 H34 119.7
C36 C35 C34 119.7(10)
C36 C35 C40 121.0(10)
C40 C35 C34 119.3(9)
C35 C36 H36 120.1
C37 C36 C35 119.8(11)
C37 C36 H36 120.1
C36 C37 H37 120.0
C36 C37 C38 120.0(11)
C38 C37 H37 120.0
C37 C38 H38 120.4
C39 C38 C37 119.3(11)
C39 C38 H38 120.4
C38 C39 H39 119.0
C38 C39 C40 122.0(11)
C40 C39 H39 119.0
C35 C40 C39 117.9(10)
C41 C40 C35 118.6(10)
C41 C40 C39 123.5(10)
C40 C41 H41 119.1
C42 C41 C40 121.8(10)
C42 C41 H41 119.1
C33 C42 H42 119.6
C41 C42 C33 120.7(10)
C41 C42 H42 119.6
O1 C43 C44 105.7(8)
O1 C43 C54 107.4(8)
O1 C43 C64 106.4(7)
C44 C43 C64 111.1(8)
C54 C43 C44 112.3(8)
C54 C43 C64 113.4(9)
C45 C44 C43 122.1(9)
C53 C44 C43 118.9(10)
C53 C44 C45 119.0(9)
C44 C45 H45 119.4
C46 C45 C44 121.2(10)
C46 C45 H45 119.4
C45 C46 H46 119.9
C45 C46 C47 120.2(11)
C47 C46 H46 119.9
C46 C47 C48 121.9(11)
C52 C47 C46 119.5(10)
C52 C47 C48 118.6(11)
C47 C48 H48 119.1
C49 C48 C47 121.9(13)
C49 C48 H48 119.1
C48 C49 H49 120.2
C48 C49 C50 119.5(12)
C50 C49 H49 120.2
C49 C50 H50 119.7
C51 C50 C49 120.7(11)
C51 C50 H50 119.7
C50 C51 H51 119.8
C50 C51 C52 120.3(12)
C52 C51 H51 119.8
C47 C52 C53 118.5(10)
C51 C52 C47 118.9(11)
C51 C52 C53 122.6(11)
C44 C53 C52 121.5(10)
C44 C53 H53 119.2
C52 C53 H53 119.2
C55 C54 C43 117.2(10)
C63 C54 C43 123.5(10)
C63 C54 C55 119.2(10)
C54 C55 H55 119.6
C56 C55 C54 120.9(12)
C56 C55 H55 119.6
C55 C56 H56 119.8
C55 C56 C57 120.4(12)
C57 C56 H56 119.8
C56 C57 C58 121.1(12)
C56 C57 C62 119.9(11)
C62 C57 C58 118.9(12)
C57 C58 H58 120.1
C59 C58 C57 119.8(15)
C59 C58 H58 120.1
C58 C59 H59 119.5
C58 C59 C60 120.9(14)
C60 C59 H59 119.5
C59 C60 H60 120.1
C61 C60 C59 119.7(15)
C61 C60 H60 120.1
C60 C61 H61 119.4
C60 C61 C62 121.2(15)
C62 C61 H61 119.4
C57 C62 C63 118.7(11)
C61 C62 C57 119.4(13)
C61 C62 C63 122.0(14)
C54 C63 C62 120.8(12)
C54 C63 H63 119.6
C62 C63 H63 119.6
O3 C64 C43 111.4(8)
O3 C64 H64 108.7
O3 C64 C65 105.4(7)
C43 C64 H64 108.7
C65 C64 C43 113.9(9)
C65 C64 H64 108.7
O4 C65 C22 107.6(8)
O4 C65 C64 103.2(8)
O4 C65 H65 110.3
C22 C65 H65 110.3
C64 C65 C22 114.8(8)
C64 C65 H65 110.3
O3 C66 O4 104.8(8)
O3 C66 C67 109.7(10)
O3 C66 C68 108.5(10)
O4 C66 C67 109.8(10)
O4 C66 C68 109.2(9)
C68 C66 C67 114.3(10)
C66 C67 H67A 109.5
C66 C67 H67B 109.5
C66 C67 H67C 109.5
H67A C67 H67B 109.5
H67A C67 H67C 109.5
H67B C67 H67C 109.5
C66 C68 H68A 109.5
C66 C68 H68B 109.5
C66 C68 H68C 109.5
H68A C68 H68B 109.5
H68A C68 H68C 109.5
H68B C68 H68C 109.5
F1B Sb1 F2 98.2(12)
F1B Sb1 F3 92.6(11)
F1B Sb1 F4B 165.0(12)
F1B Sb1 F5B 75.7(14)
F1B Sb1 F6 87.4(11)
F2 Sb1 F1A 83.3(11)
F2 Sb1 F4A 78.4(10)
F2 Sb1 F5B 172.5(9)
F3 Sb1 F1A 86.3(11)
F3 Sb1 F2 91.6(6)
F3 Sb1 F4A 82.0(10)
F3 Sb1 F4B 94.8(7)
F3 Sb1 F5A 88.9(9)
F3 Sb1 F5B 93.1(9)
F3 Sb1 F6 178.1(5)
F4A Sb1 F1A 157.9(14)
F4B Sb1 F2 94.6(7)
F4B Sb1 F5B 90.8(10)
F4B Sb1 F6 85.7(7)
F5A Sb1 F1A 107.4(14)
F5A Sb1 F2 169.3(10)
F5A Sb1 F4A 91.1(13)
F5A Sb1 F6 93.1(9)
F6 Sb1 F1A 93.2(11)
F6 Sb1 F2 86.5(5)
F6 Sb1 F4A 97.8(10)
F6 Sb1 F5B 88.8(8)
Cl2 C98 Cl3 114.5(8)
Cl2 C98 H98A 108.6
Cl2 C98 H98B 108.6
Cl3 C98 H98A 108.6
Cl3 C98 H98B 108.6
H98A C98 H98B 107.6
Cl4 C99 H99A 109.0
Cl4 C99 H99B 109.0
Cl5 C99 Cl4 112.8(13)
Cl5 C99 H99A 109.0
Cl5 C99 H99B 109.0
H99A C99 H99B 107.8

loop_
_geom_bond_atom_site_label_1
_geom_bond_atom_site_label_2
_geom_bond_distance
Au1 Cl1 2.273(3)
Au1 P1 2.197(3)
P1 O1 1.578(7)
P1 O2 1.589(8)
P1 C1 1.824(11)
O1 C43 1.502(12)
O2 C22 1.482(12)
O3 C64 1.398(12)
O3 C66 1.430(13)
O4 C65 1.413(12)
O4 C66 1.441(12)
N1 C1 1.355(14)
N1 C2 1.370(15)
N1 C4 1.449(15)
N2 C1 1.358(14)
N2 C3 1.365(15)
N2 C13 1.448(15)
C2 H2 0.9300
C2 C3 1.36(2)
C3 H3 0.9300
C4 C5 1.372(17)
C4 C9 1.400(16)
C5 C6 1.426(18)
C5 C10 1.499(18)
C6 H6 0.9300
C6 C7 1.38(2)
C7 C8 1.39(2)
C7 C11 1.512(19)
C8 H8 0.9300
C8 C9 1.381(17)
C9 C12 1.524(18)
C10 H10A 0.9600
C10 H10B 0.9600
C10 H10C 0.9600
C11 H11A 0.9600
C11 H11B 0.9600
C11 H11C 0.9600
C12 H12A 0.9600
C12 H12B 0.9600
C12 H12C 0.9600
C13 C14 1.365(19)
C13 C18 1.43(2)
C14 C15 1.407(19)
C14 C19 1.50(2)
C15 H15 0.9300
C15 C16 1.39(2)
C16 C17 1.38(2)
C16 C20 1.52(2)
C17 H17 0.9300
C17 C18 1.39(2)
C18 C21 1.50(2)
C19 H19A 0.9600
C19 H19B 0.9600
C19 H19C 0.9600
C20 H20A 0.9600
C20 H20B 0.9600
C20 H20C 0.9600
C21 H21A 0.9600
C21 H21B 0.9600
C21 H21C 0.9600
C22 C23 1.532(14)
C22 C33 1.533(14)
C22 C65 1.582(13)
C23 C24 1.441(16)
C23 C32 1.366(15)
C24 H24 0.9300
C24 C25 1.351(16)
C25 H25 0.9300
C25 C26 1.428(18)
C26 C27 1.429(17)
C26 C31 1.414(15)
C27 H27 0.9300
C27 C28 1.37(2)
C28 H28 0.9300
C28 C29 1.44(2)
C29 H29 0.9300
C29 C30 1.351(17)
C30 H30 0.9300
C30 C31 1.409(15)
C31 C32 1.435(14)
C32 H32 0.9300
C33 C34 1.388(14)
C33 C42 1.412(15)
C34 H34 0.9300
C34 C35 1.428(14)
C35 C36 1.412(15)
C35 C40 1.414(15)
C36 H36 0.9300
C36 C37 1.396(16)
C37 H37 0.9300
C37 C38 1.433(18)
C38 H38 0.9300
C38 C39 1.380(17)
C39 H39 0.9300
C39 C40 1.420(16)
C40 C41 1.398(16)
C41 H41 0.9300
C41 C42 1.372(17)
C42 H42 0.9300
C43 C44 1.522(14)
C43 C54 1.519(14)
C43 C64 1.563(14)
C44 C45 1.425(15)
C44 C53 1.376(14)
C45 H45 0.9300
C45 C46 1.366(16)
C46 H46 0.9300
C46 C47 1.424(16)
C47 C48 1.428(16)
C47 C52 1.419(16)
C48 H48 0.9300
C48 C49 1.332(19)
C49 H49 0.9300
C49 C50 1.44(2)
C50 H50 0.9300
C50 C51 1.366(17)
C51 H51 0.9300
C51 C52 1.418(15)
C52 C53 1.425(16)
C53 H53 0.9300
C54 C55 1.406(15)
C54 C63 1.364(17)
C55 H55 0.9300
C55 C56 1.381(16)
C56 H56 0.9300
C56 C57 1.382(19)
C57 C58 1.445(17)
C57 C62 1.406(19)
C58 H58 0.9300
C58 C59 1.35(2)
C59 H59 0.9300
C59 C60 1.41(3)
C60 H60 0.9300
C60 C61 1.38(2)
C61 H61 0.9300
C61 C62 1.389(17)
C62 C63 1.429(17)
C63 H63 0.9300
C64 H64 0.9800
C64 C65 1.534(14)
C65 H65 0.9800
C66 C67 1.529(17)
C66 C68 1.487(18)
C67 H67A 0.9600
C67 H67B 0.9600
C67 H67C 0.9600
C68 H68A 0.9600
C68 H68B 0.9600
C68 H68C 0.9600
Sb1 F1A 1.90(3)
Sb1 F1B 1.82(3)
Sb1 F2 1.876(11)
Sb1 F3 1.845(10)
Sb1 F4A 1.88(3)
Sb1 F4B 1.852(17)
Sb1 F5A 1.85(3)
Sb1 F5B 1.93(2)
Sb1 F6 1.857(10)
Cl2 C98 1.731(16)
Cl3 C98 1.753(15)
C98 H98A 0.9700
C98 H98B 0.9700
Cl4 C99 1.77(3)
Cl5 C99 1.76(3)
C99 H99A 0.9700
C99 H99B 0.9700

loop_
_geom_torsion_atom_site_label_1
_geom_torsion_atom_site_label_2
_geom_torsion_atom_site_label_3
_geom_torsion_atom_site_label_4
_geom_torsion
Au1 P1 O1 C43 -44.9(7)
Au1 P1 O2 C22 70.9(8)
Au1 P1 C1 N1 57.8(10)
Au1 P1 C1 N2 -123.0(11)
P1 O1 C43 C44 -162.4(6)
P1 O1 C43 C54 77.6(9)
P1 O1 C43 C64 -44.2(10)
P1 O2 C22 C23 155.7(7)
P1 O2 C22 C33 -82.4(9)
P1 O2 C22 C65 41.8(11)
O1 P1 O2 C22 -62.6(9)
O1 P1 C1 N1 -175.7(9)
O1 P1 C1 N2 3.5(12)
O1 C43 C44 C45 22.7(13)
O1 C43 C44 C53 -160.0(9)
O1 C43 C54 C55 53.3(11)
O1 C43 C54 C63 -124.9(11)
O1 C43 C64 O3 -165.5(8)
O1 C43 C64 C65 -46.4(10)
O2 P1 O1 C43 89.6(7)
O2 P1 C1 N1 -67.2(10)
O2 P1 C1 N2 112.0(11)
O2 C22 C23 C24 -54.1(12)
O2 C22 C23 C32 122.9(11)
O2 C22 C33 C34 -3.9(12)
O2 C22 C33 C42 178.6(9)
O2 C22 C65 O4 -178.3(8)
O2 C22 C65 C64 -64.0(10)
O3 C64 C65 O4 -19.2(10)
O3 C64 C65 C22 -135.9(9)
N1 C2 C3 N2 -0.8(16)
N1 C4 C5 C6 -173.8(10)
N1 C4 C5 C10 3.7(16)
N1 C4 C9 C8 173.4(10)
N1 C4 C9 C12 -7.3(16)
N2 C13 C14 C15 178.8(11)
N2 C13 C14 C19 -2.4(18)
N2 C13 C18 C17 -177.2(11)
N2 C13 C18 C21 2.1(19)
C1 P1 O1 C43 -169.3(7)
C1 P1 O2 C22 -167.8(8)
C1 N1 C2 C3 0.7(15)
C1 N1 C4 C5 -86.6(14)
C1 N1 C4 C9 103.3(14)
C1 N2 C3 C2 0.6(16)
C1 N2 C13 C14 85.9(16)
C1 N2 C13 C18 -99.7(14)
C2 N1 C1 P1 179.0(9)
C2 N1 C1 N2 -0.3(13)
C2 N1 C4 C5 85.4(15)
C2 N1 C4 C9 -84.8(15)
C3 N2 C1 P1 -179.4(10)
C3 N2 C1 N1 -0.2(14)
C3 N2 C13 C14 -89.7(15)
C3 N2 C13 C18 84.6(16)
C4 N1 C1 P1 -8.2(17)
C4 N1 C1 N2 172.5(11)
C4 N1 C2 C3 -172.7(12)
C4 C5 C6 C7 2.1(17)
C5 C4 C9 C8 4.1(17)
C5 C4 C9 C12 -176.7(11)
C5 C6 C7 C8 0.0(19)
C5 C6 C7 C11 177.3(13)
C6 C7 C8 C9 -0.1(19)
C7 C8 C9 C4 -1.8(18)
C7 C8 C9 C12 179.0(12)
C9 C4 C5 C6 -4.1(17)
C9 C4 C5 C10 173.4(11)
C10 C5 C6 C7 -175.5(12)
C11 C7 C8 C9 -177.4(13)
C13 N2 C1 P1 4.4(19)
C13 N2 C1 N1 -176.3(11)
C13 N2 C3 C2 176.9(12)
C13 C14 C15 C16 -1(2)
C14 C13 C18 C17 -3(2)
C14 C13 C18 C21 176.0(13)
C14 C15 C16 C17 -5(2)
C14 C15 C16 C20 175.7(15)
C15 C16 C17 C18 7(2)
C16 C17 C18 C13 -3(2)
C16 C17 C18 C21 177.8(15)
C18 C13 C14 C15 5(2)
C18 C13 C14 C19 -176.3(12)
C19 C14 C15 C16 -179.3(14)
C20 C16 C17 C18 -173.9(15)
C22 C23 C24 C25 179.9(12)
C22 C23 C32 C31 179.2(10)
C22 C33 C34 C35 178.7(9)
C22 C33 C42 C41 -179.3(10)
C23 C22 C33 C34 110.8(11)
C23 C22 C33 C42 -66.7(12)
C23 C22 C65 O4 71.7(10)
C23 C22 C65 C64 -174.1(9)
C23 C24 C25 C26 -1(2)
C24 C23 C32 C31 -3.8(17)
C24 C25 C26 C27 178.1(13)
C24 C25 C26 C31 1.3(19)
C25 C26 C27 C28 -176.7(13)
C25 C26 C31 C30 176.8(11)
C25 C26 C31 C32 -2.4(16)
C26 C27 C28 C29 1(2)
C26 C31 C32 C23 3.7(16)
C27 C26 C31 C30 -0.1(17)
C27 C26 C31 C32 -179.2(11)
C27 C28 C29 C30 -1(2)
C28 C29 C30 C31 1(2)
C29 C30 C31 C26 -0.5(18)
C29 C30 C31 C32 178.6(11)
C30 C31 C32 C23 -175.4(11)
C31 C26 C27 C28 0.0(19)
C32 C23 C24 C25 2.7(19)
C33 C22 C23 C24 -172.8(10)
C33 C22 C23 C32 4.2(15)
C33 C22 C65 O4 -56.9(11)
C33 C22 C65 C64 57.3(11)
C33 C34 C35 C36 -176.4(9)
C33 C34 C35 C40 2.7(15)
C34 C33 C42 C41 3.2(16)
C34 C35 C36 C37 -179.8(10)
C34 C35 C40 C39 179.1(10)
C34 C35 C40 C41 -0.8(15)
C35 C36 C37 C38 0.6(16)
C35 C40 C41 C42 0.2(17)
C36 C35 C40 C39 -1.8(15)
C36 C35 C40 C41 178.2(10)
C36 C37 C38 C39 -1.6(18)
C37 C38 C39 C40 0.9(19)
C38 C39 C40 C35 0.8(17)
C38 C39 C40 C41 -179.2(12)
C39 C40 C41 C42 -179.7(11)
C40 C35 C36 C37 1.2(15)
C40 C41 C42 C33 -1.4(17)
C42 C33 C34 C35 -3.8(15)
C43 C44 C45 C46 175.7(11)
C43 C44 C53 C52 -175.0(10)
C43 C54 C55 C56 -175.1(10)
C43 C54 C63 C62 174.9(9)
C43 C64 C65 O4 -141.6(8)
C43 C64 C65 C22 101.7(10)
C44 C43 C54 C55 -62.4(12)
C44 C43 C54 C63 119.3(11)
C44 C43 C64 O3 -50.9(11)
C44 C43 C64 C65 68.2(10)
C44 C45 C46 C47 0(2)
C45 C44 C53 C52 2.4(16)
C45 C46 C47 C48 -179.8(14)
C45 C46 C47 C52 0(2)
C46 C47 C48 C49 -177.7(14)
C46 C47 C52 C51 -179.6(12)
C46 C47 C52 C53 0.8(18)
C47 C48 C49 C50 -4(2)
C47 C52 C53 C44 -2.0(17)
C48 C47 C52 C51 0.1(19)
C48 C47 C52 C53 -179.5(12)
C48 C49 C50 C51 2(2)
C49 C50 C51 C52 1(2)
C50 C51 C52 C47 -1.6(19)
C50 C51 C52 C53 178.0(12)
C51 C52 C53 C44 178.5(11)
C52 C47 C48 C49 3(2)
C53 C44 C45 C46 -1.6(18)
C54 C43 C44 C45 139.5(11)
C54 C43 C44 C53 -43.3(13)
C54 C43 C64 O3 76.7(10)
C54 C43 C64 C65 -164.2(8)
C54 C55 C56 C57 -2.0(17)
C55 C54 C63 C62 -3.4(16)
C55 C56 C57 C58 -178.2(11)
C55 C56 C57 C62 0.8(17)
C56 C57 C58 C59 179.9(13)
C56 C57 C62 C61 -180.0(11)
C56 C57 C62 C63 -0.9(16)
C57 C58 C59 C60 0(2)
C57 C62 C63 C54 2.3(16)
C58 C57 C62 C61 -0.9(17)
C58 C57 C62 C63 178.2(10)
C58 C59 C60 C61 -1(2)
C59 C60 C61 C62 1(2)
C60 C61 C62 C57 0.1(19)
C60 C61 C62 C63 -178.9(12)
C61 C62 C63 C54 -178.7(11)
C62 C57 C58 C59 0.8(18)
C63 C54 C55 C56 3.3(16)
C64 O3 C66 O4 11.3(12)
C64 O3 C66 C67 -106.5(10)
C64 O3 C66 C68 127.9(10)
C64 C43 C44 C45 -92.3(12)
C64 C43 C44 C53 84.9(11)
C64 C43 C54 C55 170.6(9)
C64 C43 C54 C63 -7.7(14)
C65 O4 C66 O3 -24.5(11)
C65 O4 C66 C67 93.3(10)
C65 O4 C66 C68 -140.6(10)
C65 C22 C23 C24 58.6(13)
C65 C22 C23 C32 -124.4(11)
C65 C22 C33 C34 -123.6(10)
C65 C22 C33 C42 58.9(12)
C66 O3 C64 C43 128.8(9)
C66 O3 C64 C65 4.8(11)
C66 O4 C65 C22 148.6(8)
C66 O4 C65 C64 26.8(10)
